data_1004025
loop_
_publ_author_name
'Reinert, P.'
'Zabukovec Logar, N.'
'Patarin, J.'
'Kaucic, V.'

_publ_section_title
;
 Synthesis and structure of
 [Zn~8~(HPO~4~)~8~(H~2~PO~4~)~8~] &#x00B7; [(C~2~H~8~N)~8~] &#x00B7; 4H~2~O
;
_journal_coden_ASTM EJSCE5
_journal_issue 4-5
_journal_name_full
;
 European Journal of Solid State and Inorganic Chemistry
;
_journal_page_first 373
_journal_page_last 387
_journal_paper_doi 10.1016/S0992-4361(98)80433-5
_journal_volume 35
_journal_year 1998
_chemical_formula_structural
;
((C H3)2 N H2)8 (Zn8 (H P O4)8 (H2 P O4)8) (H2 O)4
;
_chemical_formula_sum 'C16 H96 N8 O68 P16 Zn8'
_chemical_name_systematic
;
Octakis(dimethylammonium)
octakis(hydrogenphosphato(V))octakis(dihydrogenphosphato(V))octazincate
tetrahydrate
;
_space_group_IT_number 9
_symmetry_cell_setting monoclinic
_symmetry_space_group_name_Hall 'C -2yc'
_symmetry_space_group_name_H-M 'C 1 c 1'
_cell_angle_alpha 90
_cell_angle_beta 98.793(5)
_cell_angle_gamma 90
_cell_formula_units_Z 1
_cell_length_a 12.6450(7)
_cell_length_b 10.8477(5)
_cell_length_c 14.6311(4)
_cell_volume 1983.3
_refine_ls_R_factor_all 0.062
_cod_depositor_comments
;
 Removing redundant attached hydrogen atoms and correcting the summary chemical
 formula.

 Antanas Vaitkus,
 2018-01-24
;
_cod_database_code 1004025

loop_
_symmetry_equiv_pos_as_xyz
x,y,z
x,-y,1/2+z
1/2+x,1/2+y,z
1/2+x,1/2-y,1/2+z

loop_
_atom_site_aniso_label
_atom_site_aniso_U_11
_atom_site_aniso_U_12
_atom_site_aniso_U_13
_atom_site_aniso_U_22
_atom_site_aniso_U_23
_atom_site_aniso_U_33
Zn1 0.0148(3) -0.0006(2) -0.0016(2) 0.0186(2) -0.0012(2) 0.0143(3)
Zn2 0.0146(3) -0.0024(2) -0.0013(2) 0.0217(3) -0.0025(2) 0.0143(3)
P1 0.0120(6) -0.0004(4) -0.0031(5) 0.0185(6) -0.0026(4) 0.0189(7)
P2 0.0137(6) 0.0035(4) -0.0009(5) 0.0188(5) -0.0010(4) 0.0169(6)
P3 0.0138(6) -0.0030(4) -0.0018(4) 0.0220(6) -0.0003(4) 0.0122(6)
P4 0.0147(6) 0.0012(4) -0.0011(4) 0.0190(6) 0.0008(4) 0.0131(5)
O1 0.015(2) -0.002(2) -0.002(2) 0.042(2) -0.004(1) 0.012(2)
O2 0.042(3) 0.005(2) -0.005(2) 0.024(2) -0.003(2) 0.024(2)
O3 0.028(3) -0.018(2) -0.004(2) 0.054(3) -0.004(2) 0.022(2)
O4 0.037(3) 0.007(2) 0.012(2) 0.037(2) 0.012(2) 0.019(2)
O5 0.008(2) 0.007(2) -0.007(1) 0.042(2) 0.001(2) 0.019(2)
O6 0.035(2) .000(2) -0.010(2) 0.020(2) -0.013(2) 0.025(2)
O7 0.037(3) 0.009(2) 0.012(2) 0.031(2) 0.009(2) 0.025(2)
O8 0.019(2) -0.008(2) -0.018(1) 0.032(2) 0.002(2) 0.020(2)
O9 0.023(2) 0.003(1) -0.007(2) 0.022(2) -0.002(2) 0.030(2)
O10 0.044(3) -0.002(2) 0.018(2) 0.020(2) -0.002(2) 0.033(2)
O11 0.022(2) 0.006(3) -0.004(2) 0.081(5) 0.008(2) 0.019(2)
O12 0.026(2) 0.001(2) -0.011(2) 0.021(2) -0.008(2) 0.034(3)
O13 0.039(3) -0.009(2) 0.020(2) 0.033(3) -0.007(2) 0.036(3)
O14 0.033(3) 0.017(2) -0.004(2) 0.048(3) .000(2) 0.024(2)
O15 0.064(4) -0.014(2) 0.044(3) 0.024(2) -0.013(2) 0.051(3)
O16 0.027(2) -0.002(2) 0.008(2) 0.033(2) -0.001(2) 0.024(2)
N1 0.040(3) 0.003(2) -0.005(2) 0.036(3) 0.001(2) 0.026(2)
C1 0.051(5) -0.003(5) 0.008(4) 0.067(6) 0.018(4) 0.046(5)
C2 0.075(7) 0.001(4) -0.013(4) 0.042(4) -0.007(3) 0.037(4)
N2 0.038(3) 0.001(3) 0.022(3) 0.033(3) -0.008(3) 0.067(4)
C3 0.052(6) 0.005(4) 0.001(5) 0.051(5) -0.011(5) 0.092(9)
C4 0.051(5) 0.015(4) 0.005(4) 0.051(5) -0.002(4) 0.057(5)

loop_
_atom_site_label
_atom_site_type_symbol
_atom_site_symmetry_multiplicity
_atom_site_Wyckoff_symbol
_atom_site_fract_x
_atom_site_fract_y
_atom_site_fract_z
_atom_site_occupancy
_atom_site_attached_hydrogens
_atom_site_calc_flag
Zn1 Zn2+ 4 a 0.89857(4) 0.11832(5) 0.42272(3) 1. 0 d
Zn2 Zn2+ 4 a 0.15261(4) 0.36613(6) 0.50127(3) 1. 0 d
P1 P5+ 4 a 0.9153(1) 0.3713(1) 0.5415(1) 1. 0 d
P2 P5+ 4 a 0.1350(1) 0.1087(1) 0.3845(1) 1. 0 d
P3 P5+ 4 a 0.1809(1) 0.5128(1) 0.31305(9) 1. 0 d
P4 P5+ 4 a 0.3676(1) 0.4755(1) 0.61224(9) 1. 0 d
O1 O2- 4 a 0.0357(4) 0.3900(4) 0.5716(3) 1. 0 d
O2 O2- 4 a 0.1583(4) 0.1977(4) 0.4632(3) 1. 0 d
O3 O2- 4 a 0.2667(4) 0.3990(6) 0.6005(3) 1. 0 d
O4 O2- 4 a 0.1380(4) 0.4800(5) 0.4006(3) 1. 0 d
O5 O2- 4 a 0.0139(3) 0.0950(5) 0.3512(3) 1. 0 d
O6 O2- 4 a 0.8881(4) 0.2867(4) 0.4605(3) 1. 0 d
O7 O2- 4 a 0.4072(4) 0.5002(5) 0.5213(4) 1. 0 d
O8 O2- 4 a 0.2731(4) 0.6025(5) 0.3269(3) 1. 0 d
O9 O2- 4 a 0.1856(4) -0.0170(4) 0.4093(3) 1. 0 d
O10 O2- 4 a 0.3539(5) 0.5936(4) 0.6659(4) 1. 0 d
O11 O2- 4 a 0.0853(4) 0.5796(7) 0.2520(3) 1. 0 d
O12 O2- 4 a 0.8663(4) 0.5009(4) 0.5178(4) 1. 0 d
O13 O2- 4 a 0.8634(5) 0.3256(5) 0.6264(4) 1. 0 d
O14 O2- 4 a 0.4600(5) 0.3980(6) 0.6680(4) 1. 0 d
O15 O2- 4 a 0.2111(6) 0.3961(5) 0.2629(4) 1. 0 d
O16 O2- 4 a 0.1865(4) 0.1543(5) 0.2995(3) 1. 0 d
N1 N3- 4 a 0.2633(5) 0.8549(6) 0.2619(4) 1. 0 d
C1 C4+ 4 a 0.8678(9) 0.399(1) 0.2482(7) 1. 0 d
C2 C4+ 4 a 0.178(1) 0.8852(9) 0.1836(7) 1. 0 d
N2 N3- 4 a 0.5444(5) 0.3133(6) 0.4744(6) 1. 0 d
C3 C4+ 4 a 0.470(1) 0.257(1) 0.398(1) 1. 0 d
C4 C4+ 4 a 0.5991(9) 0.226(1) 0.5403(8) 1. 0 d
H1 H1+ 4 a 0.102(4) 0.594(1) 0.201(3) 1. 0 d
H2 H1+ 4 a 0.808(4) 0.505(4) 0.534(7) 1. 0 d
H3 H1+ 4 a 0.891(7) 0.362(8) 0.673(2) 1. 0 d
H4 H1+ 4 a 0.469(6) 0.419(7) 0.722(2) 1. 0 d
H5 H1+ 4 a 0.243(9) 0.4159(8) 0.221(6) 1. 0 d
H6 H1+ 4 a 0.243(5) 0.117(7) 0.298(5) 1. 0 d
H7 H1+ 4 a 0.2463(5) 0.8884(6) 0.3141(4) 1. 0 d
H8 H1+ 4 a 0.2661(5) 0.7726(6) 0.2695(4) 1. 0 d
H9 H1- 4 a 0.889(3) 0.359(6) 0.196(4) 1. 0 d
H10 H1- 4 a 0.919(2) 0.382(8) 0.302(3) 1. 0 d
H11 H1- 4 a 0.865(2) 0.486(2) 0.238(6) 1. 0 d
H12 H1- 4 a 0.110(2) 0.857(7) 0.197(3) 1. 0 d
H13 H1- 4 a 0.193(4) 0.845(7) 0.128(2) 1. 0 d
H14 H1- 4 a 0.175(5) -0.027(1) 0.174(4) 1. 0 d
H15 H1+ 4 a 0.5938(5) 0.3571(6) 0.4501(6) 1. 0 d
H16 H1+ 4 a 0.5075(5) 0.3662(6) 0.5049(6) 1. 0 d
H17 H1- 4 a 0.437(7) 0.321(1) 0.358(4) 1. 0 d
H18 H1- 4 a 0.416(5) 0.211(8) 0.423(1) 1. 0 d
H19 H1- 4 a 0.509(2) 0.203(8) 0.363(5) 1. 0 d
H20 H1- 4 a 0.547(1) 0.181(6) 0.569(4) 1. 0 d
H21 H1- 4 a 0.647(5) 0.269(1) 0.587(3) 1. 0 d
H22 H1- 4 a 0.639(6) 0.169(5) 0.509(1) 1. 0 d
O17 O2- 4 . . . . . 2 dum

loop_
_atom_type_symbol
_atom_type_oxidation_number
Zn2+ 2.000
P5+ 5.000
O2- -2.000
N3- -3.000
C4+ 4.000
H1+ 1.000
H1- -1.000

loop_
_cod_related_entry_id
_cod_related_entry_database
_cod_related_entry_code
1 AMCSD 0012623
